data_8102067
loop_
_publ_author_name
'Zhou, D.-P.'
'Bi, D.-Q.'

_publ_section_title
;
Re-determination of the crystal structure of catena-(\m-oxo)
(\m-molybdato(VI))bis(dioxo(1,10-phenanthroline)-molybdenum
(VI)), [Mo(O)~2~(C~12~H~8~N~2~)]~2~(O)(MoO~4~)
;
_journal_issue 4
_journal_name_full 'Zeitschrift f\"ur Kristallographie - New Crystal Structures'
_journal_page_first 503
_journal_page_last 504
_journal_volume 221
_journal_year 2006
_chemical_formula_structural '[Mo(O)2(C12H8N2)]2(O)(MoO4)'
_chemical_formula_sum 'C24 H16 Mo3 N4 O9'
_chemical_formula_weight 792.23
_chemical_name_systematic catena-(\m-oxo)(\m-molybdato(VI))bis(dioxo(1,10-phenanthroline)molybdenum(VI))
_space_group_IT_number 5
_symmetry_cell_setting monoclinic
_symmetry_space_group_name_Hall 'C 2y'
_symmetry_space_group_name_H-M 'C 1 2 1'
_atom_sites_solution_hydrogens geom
_atom_sites_solution_primary direct
_atom_sites_solution_secondary difmap
_audit_creation_method SHELXL-97
_cell_angle_alpha 90.00
_cell_angle_beta 118.1070(10)
_cell_angle_gamma 90.00
_cell_formula_units_Z 2
_cell_length_a 14.9518(17)
_cell_length_b 9.6913(11)
_cell_length_c 10.3064(12)
_cell_measurement_reflns_used 250
_cell_measurement_temperature 293(2)
_cell_measurement_theta_max 25
_cell_measurement_theta_min 2.5
_cell_volume 1317.3(3)
_computing_cell_refinement Raxis
_computing_data_collection Raxis
_computing_data_reduction Raxis
_computing_molecular_graphics Texsan
_computing_publication_material Texsan
_computing_structure_refinement 'SHELXL-97 (Sheldrick, 1997)'
_computing_structure_solution 'SHELXS-97 (Sheldrick, 1990)'
_diffrn_ambient_temperature 293(2)
_diffrn_measured_fraction_theta_full 0.998
_diffrn_measured_fraction_theta_max 0.998
_diffrn_measurement_device_type 'Rigaku R-Axis IV'
_diffrn_measurement_method phi/omega
_diffrn_radiation_monochromator graphite
_diffrn_radiation_source 'fine-focus sealed tube'
_diffrn_radiation_type MoK\a
_diffrn_radiation_wavelength 0.71073
_diffrn_reflns_av_R_equivalents 0.0182
_diffrn_reflns_av_sigmaI/netI 0.0273
_diffrn_reflns_limit_h_max 17
_diffrn_reflns_limit_h_min -17
_diffrn_reflns_limit_k_max 11
_diffrn_reflns_limit_k_min -7
_diffrn_reflns_limit_l_max 12
_diffrn_reflns_limit_l_min -11
_diffrn_reflns_number 3458
_diffrn_reflns_theta_full 25.05
_diffrn_reflns_theta_max 25.05
_diffrn_reflns_theta_min 2.24
_diffrn_standards_decay_% none
_diffrn_standards_interval_count none
_diffrn_standards_interval_time none
_diffrn_standards_number none
_exptl_absorpt_coefficient_mu 1.466
_exptl_absorpt_correction_T_max 0.8323
_exptl_absorpt_correction_T_min 0.7783
_exptl_absorpt_correction_type empirical
_exptl_crystal_colour light-yellow
_exptl_crystal_density_diffrn 1.997
_exptl_crystal_density_method 'not measured'
_exptl_crystal_description block
_exptl_crystal_F_000 772
_exptl_crystal_size_max 0.18
_exptl_crystal_size_mid 0.15
_exptl_crystal_size_min 0.13
_refine_diff_density_max 0.224
_refine_diff_density_min -0.366
_refine_diff_density_rms 0.069
_refine_ls_abs_structure_details 'Flack H D (1983), Acta Cryst. A39, 876-881'
_refine_ls_abs_structure_Flack 0.03(4)
_refine_ls_extinction_method none
_refine_ls_goodness_of_fit_ref 1.074
_refine_ls_matrix_type full
_refine_ls_number_parameters 182
_refine_ls_number_reflns 1670
_refine_ls_number_restraints 1
_refine_ls_restrained_S_all 1.074
_refine_ls_R_factor_all 0.0214
_refine_ls_R_factor_gt 0.0205
_refine_ls_shift/su_max 0.001
_refine_ls_shift/su_mean 0.000
_refine_ls_structure_factor_coef Fsqd
_refine_ls_weighting_details 'calc w=1/[\s^2^(Fo^2^)+(0.0222P)^2^+0.0000P] where P=(Fo^2^+2Fc^2^)/3'
_refine_ls_weighting_scheme calc
_refine_ls_wR_factor_gt 0.0436
_refine_ls_wR_factor_ref 0.0444
_reflns_number_gt 1628
_reflns_number_total 1670
_reflns_threshold_expression >2sigma(I)
_cod_data_source_file 1267-1901.cff
_cod_data_source_block njy1
_cod_depositor_comments
;
The following automatic conversions were performed:
'_symmetry_cell_setting' value 'Monoclinic' changed to 'monoclinic'
according to '/home/saulius/struct/CIF-dictionaries/cif_core.dic'
dictionary named 'cif_core.dic' version 2.4.1 from
2010-06-29.

'_exptl_absorpt_correction_type' value 'Empirical' changed to
'empirical' according to
'/home/saulius/struct/CIF-dictionaries/cif_core.dic' dictionary named
'cif_core.dic' version 2.4.1 from 2010-06-29.

'_geom_bond_publ_flag'
value 'Yes' changed to 'yes' according to
'/home/saulius/struct/CIF-dictionaries/cif_core.dic' dictionary named
'cif_core.dic' version 2.4.1 from 2010-06-29 (10 times).

Automatic conversion script
Id: cif_fix_enum 1555 2011-01-17 13:19:09Z saulius 
;
_cod_original_sg_symbol_H-M C121
_cod_database_code 8102067

loop_
_symmetry_equiv_pos_as_xyz
'x, y, z'
'-x, y, -z'
'x+1/2, y+1/2, z'
'-x+1/2, y+1/2, -z'

loop_
_atom_site_label
_atom_site_type_symbol
_atom_site_fract_x
_atom_site_fract_y
_atom_site_fract_z
_atom_site_U_iso_or_equiv
_atom_site_adp_type
_atom_site_occupancy
_atom_site_symmetry_multiplicity
_atom_site_Wyckoff_symbol
_atom_site_calc_flag
_atom_site_refinement_flags
_atom_site_disorder_assembly
_atom_site_disorder_group
Mo1 Mo -0.49270(3) 0.47527(4) 0.32388(3) 0.03236(10) Uani 1 4 c d . . .
Mo2 Mo -0.5000 0.65269(5) 0.0000 0.03661(14) Uani 1 2 a d S . .
N1 N -0.6517(3) 0.5819(4) 0.2341(4) 0.0353(9) Uani 1 4 c d . . .
N2 N -0.4722(3) 0.7159(4) 0.3538(4) 0.0332(8) Uani 1 4 c d . . .
O1 O -0.5487(3) 0.3204(4) 0.2586(3) 0.0582(9) Uani 1 4 c d . . .
O2 O -0.3670(3) 0.4518(5) 0.3894(4) 0.0685(11) Uani 1 4 c d . . .
O3 O -0.5000 0.4866(6) 0.5000 0.0490(10) Uani 1 2 b d S . .
O4 O -0.5181(2) 0.5426(3) 0.1259(3) 0.0475(8) Uani 1 4 c d . . .
O5 O -0.6037(4) 0.7529(6) -0.0893(5) 0.1033(19) Uani 1 4 c d . . .
C1 C -0.7391(4) 0.5150(6) 0.1792(5) 0.0507(13) Uani 1 4 c d . . .
H1A H -0.7386 0.4190 0.1782 0.061 Uiso 1 4 c calc R . .
C2 C -0.8308(4) 0.5827(7) 0.1237(7) 0.0641(17) Uani 1 4 c d . . .
H2A H -0.8907 0.5322 0.0873 0.077 Uiso 1 4 c calc R . .
C3 C -0.8344(4) 0.7204(8) 0.1218(7) 0.0667(17) Uani 1 4 c d . . .
H3A H -0.8964 0.7659 0.0841 0.080 Uiso 1 4 c calc R . .
C4 C -0.7423(4) 0.7970(6) 0.1782(5) 0.0481(11) Uani 1 4 c d . . .
C5 C -0.6533(3) 0.7206(5) 0.2344(4) 0.0338(10) Uani 1 4 c d . . .
C6 C -0.7372(4) 0.9445(6) 0.1808(6) 0.0645(15) Uani 1 4 c d . . .
H6A H -0.7968 0.9956 0.1436 0.077 Uiso 1 4 c calc R . .
C7 C -0.6487(5) 1.0100(5) 0.2355(6) 0.0612(16) Uani 1 4 c d . . .
H7A H -0.6479 1.1059 0.2340 0.073 Uiso 1 4 c calc R . .
C8 C -0.5554(3) 0.9370(5) 0.2962(5) 0.0427(11) Uani 1 4 c d . . .
C9 C -0.5580(3) 0.7924(5) 0.2962(4) 0.0315(9) Uani 1 4 c d . . .
C10 C -0.4597(4) 0.9997(6) 0.3560(6) 0.0573(15) Uani 1 4 c d . . .
H10A H -0.4546 1.0953 0.3560 0.069 Uiso 1 4 c calc R . .
C11 C -0.3740(4) 0.9205(6) 0.4144(5) 0.0560(15) Uani 1 4 c d . . .
H11A H -0.3103 0.9615 0.4562 0.067 Uiso 1 4 c calc R . .
C12 C -0.3836(3) 0.7785(5) 0.4105(5) 0.0420(11) Uani 1 4 c d . . .
H12A H -0.3251 0.7250 0.4495 0.050 Uiso 1 4 c calc R . .

loop_
_atom_site_aniso_label
_atom_site_aniso_U_11
_atom_site_aniso_U_22
_atom_site_aniso_U_33
_atom_site_aniso_U_23
_atom_site_aniso_U_13
_atom_site_aniso_U_12
Mo1 0.04167(18) 0.03029(18) 0.02910(16) 0.00000(19) 0.01997(13) 0.00287(19)
Mo2 0.0504(3) 0.0322(3) 0.0354(3) 0.000 0.0269(2) 0.000
N1 0.038(2) 0.036(2) 0.0342(19) 0.0003(17) 0.0187(17) -0.0059(17)
N2 0.0333(18) 0.037(2) 0.0325(17) 0.0021(16) 0.0183(14) -0.0017(16)
O1 0.096(3) 0.032(2) 0.0530(18) -0.0087(17) 0.0402(18) -0.007(2)
O2 0.0503(18) 0.078(3) 0.076(2) 0.005(3) 0.0285(16) 0.021(2)
O3 0.075(3) 0.046(3) 0.0318(18) 0.000 0.0293(18) 0.000
O4 0.070(2) 0.049(2) 0.0352(16) -0.0030(15) 0.0345(16) -0.0118(16)
O5 0.135(4) 0.096(4) 0.093(3) 0.038(3) 0.066(3) 0.080(4)
C1 0.052(3) 0.044(3) 0.055(3) -0.003(2) 0.025(2) -0.016(2)
C2 0.035(3) 0.076(5) 0.070(4) -0.001(3) 0.015(3) -0.013(3)
C3 0.035(3) 0.079(5) 0.075(4) 0.010(4) 0.016(3) 0.011(3)
C4 0.036(2) 0.055(3) 0.048(2) 0.007(3) 0.0155(19) 0.004(2)
C5 0.037(2) 0.035(3) 0.029(2) 0.0039(19) 0.0155(18) -0.0011(19)
C6 0.056(3) 0.049(4) 0.077(3) 0.018(3) 0.022(3) 0.020(3)
C7 0.070(4) 0.031(4) 0.081(4) 0.009(3) 0.034(3) 0.014(3)
C8 0.053(3) 0.033(3) 0.046(2) -0.001(2) 0.027(2) -0.005(2)
C9 0.033(2) 0.036(2) 0.0305(19) 0.004(2) 0.0189(16) 0.001(2)
C10 0.070(3) 0.043(4) 0.066(3) -0.007(3) 0.037(3) -0.019(3)
C11 0.045(3) 0.067(4) 0.057(3) -0.012(3) 0.025(2) -0.019(3)
C12 0.037(2) 0.049(3) 0.043(2) -0.004(2) 0.0202(19) -0.005(2)

loop_
_atom_type_symbol
_atom_type_description
_atom_type_scat_dispersion_real
_atom_type_scat_dispersion_imag
_atom_type_scat_source
C C 0.0033 0.0016 'International Tables Vol C Tables 4.2.6.8 and 6.1.1.4'
H H 0.0000 0.0000 'International Tables Vol C Tables 4.2.6.8 and 6.1.1.4'
N N 0.0061 0.0033 'International Tables Vol C Tables 4.2.6.8 and 6.1.1.4'
O O 0.0106 0.0060 'International Tables Vol C Tables 4.2.6.8 and 6.1.1.4'
Mo Mo -1.6832 0.6857 'International Tables Vol C Tables 4.2.6.8 and 6.1.1.4'

loop_
_geom_angle_atom_site_label_1
_geom_angle_atom_site_label_2
_geom_angle_atom_site_label_3
_geom_angle
_geom_angle_site_symmetry_1
_geom_angle_site_symmetry_3
_geom_angle_publ_flag
O2 Mo1 O1 106.8(2) . . ?
O2 Mo1 O3 100.53(12) . . ?
O1 Mo1 O3 101.16(18) . . ?
O2 Mo1 O4 95.30(16) . . ?
O1 Mo1 O4 93.59(14) . . ?
O3 Mo1 O4 154.15(15) . . ?
O2 Mo1 N1 161.52(19) . . ?
O1 Mo1 N1 90.82(16) . . ?
O3 Mo1 N1 81.12(11) . . ?
O4 Mo1 N1 77.53(13) . . ?
O2 Mo1 N2 91.66(19) . . ?
O1 Mo1 N2 159.82(15) . . ?
O3 Mo1 N2 83.03(18) . . ?
O4 Mo1 N2 76.16(12) . . ?
N1 Mo1 N2 70.17(12) . . ?
O5 Mo2 O5 109.8(4) 2_455 . ?
O5 Mo2 O4 108.9(2) 2_455 2_455 ?
O5 Mo2 O4 111.11(18) . 2_455 ?
O5 Mo2 O4 111.11(18) 2_455 . ?
O5 Mo2 O4 108.9(2) . . ?
O4 Mo2 O4 107.1(2) 2_455 . ?
C1 N1 C5 118.5(4) . . ?
C1 N1 Mo1 124.5(3) . . ?
C5 N1 Mo1 117.0(3) . . ?
C12 N2 C9 119.3(4) . . ?
C12 N2 Mo1 123.8(3) . . ?
C9 N2 Mo1 116.6(3) . . ?
Mo1 O3 Mo1 173.3(3) . 2_456 ?
Mo2 O4 Mo1 155.45(18) . . ?
N1 C1 C2 122.2(5) . . ?
N1 C1 H1A 118.9 . . ?
C2 C1 H1A 118.9 . . ?
C3 C2 C1 120.5(6) . . ?
C3 C2 H2A 119.8 . . ?
C1 C2 H2A 119.8 . . ?
C2 C3 C4 119.4(6) . . ?
C2 C3 H3A 120.3 . . ?
C4 C3 H3A 120.3 . . ?
C5 C4 C3 116.4(6) . . ?
C5 C4 C6 119.5(5) . . ?
C3 C4 C6 124.1(5) . . ?
N1 C5 C4 123.1(5) . . ?
N1 C5 C9 118.1(4) . . ?
C4 C5 C9 118.8(5) . . ?
C7 C6 C4 121.2(5) . . ?
C7 C6 H6A 119.4 . . ?
C4 C6 H6A 119.4 . . ?
C6 C7 C8 121.6(5) . . ?
C6 C7 H7A 119.2 . . ?
C8 C7 H7A 119.2 . . ?
C10 C8 C9 117.1(4) . . ?
C10 C8 C7 124.4(5) . . ?
C9 C8 C7 118.5(4) . . ?
N2 C9 C8 121.8(4) . . ?
N2 C9 C5 117.8(4) . . ?
C8 C9 C5 120.4(4) . . ?
C11 C10 C8 120.1(5) . . ?
C11 C10 H10A 119.9 . . ?
C8 C10 H10A 119.9 . . ?
C10 C11 C12 118.9(5) . . ?
C10 C11 H11A 120.6 . . ?
C12 C11 H11A 120.6 . . ?
N2 C12 C11 122.7(5) . . ?
N2 C12 H12A 118.6 . . ?
C11 C12 H12A 118.6 . . ?

loop_
_geom_bond_atom_site_label_1
_geom_bond_atom_site_label_2
_geom_bond_distance
_geom_bond_site_symmetry_2
_geom_bond_publ_flag
Mo1 O2 1.687(3) . yes
Mo1 O1 1.695(3) . yes
Mo1 O3 1.8723(5) . yes
Mo1 O4 2.001(3) . yes
Mo1 N1 2.346(4) . yes
Mo1 N2 2.354(4) . yes
Mo2 O5 1.688(4) 2_455 yes
Mo2 O5 1.688(4) . yes
Mo2 O4 1.796(3) 2_455 yes
Mo2 O4 1.796(3) . yes
N1 C1 1.323(6) . ?
N1 C5 1.345(6) . ?
N2 C12 1.317(5) . ?
N2 C9 1.353(5) . ?
O3 Mo1 1.8723(5) 2_456 ?
C1 C2 1.379(8) . ?
C1 H1A 0.9300 . ?
C2 C3 1.335(8) . ?
C2 H2A 0.9300 . ?
C3 C4 1.425(8) . ?
C3 H3A 0.9300 . ?
C4 C5 1.389(6) . ?
C4 C6 1.431(9) . ?
C5 C9 1.437(6) . ?
C6 C7 1.330(8) . ?
C6 H6A 0.9300 . ?
C7 C8 1.419(7) . ?
C7 H7A 0.9300 . ?
C8 C10 1.401(7) . ?
C8 C9 1.402(7) . ?
C10 C11 1.366(8) . ?
C10 H10A 0.9300 . ?
C11 C12 1.382(8) . ?
C11 H11A 0.9300 . ?
C12 H12A 0.9300 . ?
